data_7712309
loop_
_publ_author_name
'Tang, Jie'
'Xiong, Hualin'
'Tang, Yongxing'
'Yang, Hongwei'
'Cheng, Guangbin'

_publ_section_title
;
 The design and synthesis of new advanced energetic materials based on
 pyrazole-triazole backbones.
;
_journal_name_full 'Dalton transactions (Cambridge, England : 2003)'
_journal_paper_doi 10.1039/d3dt00001j
_journal_year 2023
_chemical_formula_moiety 'C5 H3 N9 O6, 1.5(C4 H8 O2)'
_chemical_formula_sum 'C11 H15 N9 O9'
_chemical_formula_weight 417.32
_space_group_crystal_system triclinic
_space_group_IT_number 2
_space_group_name_Hall '-P 1'
_space_group_name_H-M_alt 'P -1'
_atom_sites_solution_hydrogens mixed
_audit_creation_date 2018-12-24
_audit_creation_method
;
  Olex2 1.2
  (compiled Dec  5 2012 16:20:19, GUI svn.r4385)
;
_audit_update_record
;
2023-02-03 deposited with the CCDC.	2023-02-06 downloaded from the CCDC.
;
_cell_angle_alpha 114.184(3)
_cell_angle_beta 98.141(3)
_cell_angle_gamma 99.022(3)
_cell_formula_units_Z 2
_cell_length_a 8.7665(19)
_cell_length_b 10.158(2)
_cell_length_c 10.814(2)
_cell_measurement_reflns_used 1545
_cell_measurement_temperature 173(2)
_cell_measurement_theta_max 22.24
_cell_measurement_theta_min 2.26
_cell_volume 844.7(3)
_computing_cell_refinement 'SAINT V8.40A (?, 2016)'
_computing_data_collection 'Bruker APEX3'
_computing_data_reduction 'SAINT V8.40A (?, 2016)'
_computing_molecular_graphics
;
O. V. Dolomanov, L. J. Bourhis, R. J. Gildea, J. A. K. Howard and H. Puschmann,
OLEX2: a complete structure solution, refinement and analysis program.
J. Appl. Cryst. (2009). 42, 339-341.
;
_computing_publication_material
;
O. V. Dolomanov, L. J. Bourhis, R. J. Gildea, J. A. K. Howard and H. Puschmann,
OLEX2: a complete structure solution, refinement and analysis program.
J. Appl. Cryst. (2009). 42, 339-341.
;
_computing_structure_refinement 'SHELXL-2014/7 (Sheldrick, 2014)'
_computing_structure_solution 'SHELXS-97 (Sheldrick 2008)'
_diffrn_ambient_temperature 173(2)
_diffrn_measured_fraction_theta_full 0.987
_diffrn_measured_fraction_theta_max 0.987
_diffrn_measurement_device_type 'CCD area detector'
_diffrn_measurement_method 'phi and omega scans'
_diffrn_radiation_monochromator graphite
_diffrn_radiation_type MoK\a
_diffrn_radiation_wavelength 0.71073
_diffrn_reflns_av_R_equivalents 0.0518
_diffrn_reflns_av_unetI/netI 0.0604
_diffrn_reflns_Laue_measured_fraction_full 0.987
_diffrn_reflns_Laue_measured_fraction_max 0.987
_diffrn_reflns_limit_h_max 10
_diffrn_reflns_limit_h_min -10
_diffrn_reflns_limit_k_max 12
_diffrn_reflns_limit_k_min -12
_diffrn_reflns_limit_l_max 12
_diffrn_reflns_limit_l_min -12
_diffrn_reflns_number 9753
_diffrn_reflns_point_group_measured_fraction_full 0.987
_diffrn_reflns_point_group_measured_fraction_max 0.987
_diffrn_reflns_theta_full 25.018
_diffrn_reflns_theta_max 25.018
_diffrn_reflns_theta_min 2.121
_diffrn_source 'fine-focus sealed tube'
_exptl_absorpt_coefficient_mu 0.143
_exptl_absorpt_correction_T_max 0.7452
_exptl_absorpt_correction_T_min 0.6982
_exptl_absorpt_correction_type multi-scan
_exptl_absorpt_process_details 'SADABS (Bruker, 2014)'
_exptl_crystal_colour colourless
_exptl_crystal_density_diffrn 1.641
_exptl_crystal_description plate
_exptl_crystal_F_000 432
_exptl_crystal_size_max 0.23
_exptl_crystal_size_mid 0.11
_exptl_crystal_size_min 0.05
_refine_diff_density_max 0.227
_refine_diff_density_min -0.262
_refine_diff_density_rms 0.057
_refine_ls_extinction_method none
_refine_ls_goodness_of_fit_ref 1.051
_refine_ls_hydrogen_treatment mixed
_refine_ls_matrix_type full
_refine_ls_number_parameters 271
_refine_ls_number_reflns 2948
_refine_ls_number_restraints 3
_refine_ls_restrained_S_all 1.051
_refine_ls_R_factor_all 0.0741
_refine_ls_R_factor_gt 0.0440
_refine_ls_shift/su_max 0.000
_refine_ls_shift/su_mean 0.000
_refine_ls_structure_factor_coef Fsqd
_refine_ls_weighting_details 'w=1/[\s^2^(Fo^2^)+(0.0263P)^2^+0.3524P] where P=(Fo^2^+2Fc^2^)/3'
_refine_ls_weighting_scheme calc
_refine_ls_wR_factor_gt 0.0809
_refine_ls_wR_factor_ref 0.0916
_reflns_Friedel_coverage 0.000
_reflns_number_gt 2061
_reflns_number_total 2948
_reflns_threshold_expression 'I > 2\s(I)'
_cod_data_source_file d3dt00001j2.cif
_cod_data_source_block 1
_cod_original_cell_volume 844.6(3)
_cod_database_code 7712309
_olex2_refinement_description
;
1. Others
 Fixed Uiso: H6A(0.037) H6B(0.037) H7A(0.036) H7B(0.036) H8A(0.032) H8B(0.032)
 H9A(0.031) H9B(0.031) H10A(0.034) H10B(0.034) H11A(0.034) H11B(0.034)
 H2(0.025) H4(0.027) H6(0.025)
 Fixed X: H6A(-0.1334) H6B(0.0214) H7A(0.1001) H7B(-0.0759) H8A(1.0097)
 H8B(0.8455) H9A(0.886) H9B(1.0538) H10A(1.0539) H10B(0.8864) H11A(0.8461)
 H11B(1.011)
 Fixed Y: H6A(0.4357) H6B(0.3925) H7A(0.3419) H7B(0.2444) H8A(0.8294)
 H8B(0.7369) H9A(0.9868) H9B(0.9837) H10A(0.8282) H10B(0.7365) H11A(0.5875)
 H11B(0.5799)
 Fixed Z: H6A(0.0949) H6B(0.1507) H7A(-0.0584) H7B(-0.0905) H8A(0.7907)
 H8B(0.679) H9A(0.7238) H9B(0.6813) H10A(0.436) H10B(0.329) H11A(0.444)
 H11B(0.3967)
;
_shelx_estimated_absorpt_t_max 0.993
_shelx_estimated_absorpt_t_min 0.968
_shelx_shelxl_version_number 2014/7
_shelx_space_group_comment
;
The symmetry employed for this shelxl refinement is uniquely defined
by the following loop, which should always be used as a source of
symmetry information in preference to the above space-group names.
They are only intended as comments.
;

loop_
_space_group_symop_operation_xyz
'x, y, z'
'-x, -y, -z'

loop_
_atom_site_label
_atom_site_type_symbol
_atom_site_fract_x
_atom_site_fract_y
_atom_site_fract_z
_atom_site_U_iso_or_equiv
_atom_site_adp_type
_atom_site_occupancy
_atom_site_site_symmetry_order
_atom_site_calc_flag
_atom_site_refinement_flags_posn
_atom_site_refinement_flags_adp
_atom_site_refinement_flags_occupancy
_atom_site_disorder_assembly
_atom_site_disorder_group
C1 C 0.4456(3) 0.8414(3) 0.3234(2) 0.0195(6) Uani 1 1 d . . . . .
C2 C 0.5184(3) 1.0154(3) 0.2746(2) 0.0186(6) Uani 1 1 d . . . . .
C3 C 0.4860(3) 1.2816(3) 0.1313(2) 0.0186(6) Uani 1 1 d . . . . .
C4 C 0.4146(3) 1.1459(3) 0.1266(2) 0.0187(6) Uani 1 1 d . . . . .
C5 C 0.5215(3) 1.1258(3) 0.2208(2) 0.0189(6) Uani 1 1 d . . . . .
C6 C -0.0210(3) 0.4369(3) 0.0910(3) 0.0312(7) Uani 1 1 d . . . . .
H6A H -0.1334 0.4357 0.0949 0.037 Uiso 1 1 calc R U . . .
H6B H 0.0214 0.3925 0.1507 0.037 Uiso 1 1 calc R U . . .
C7 C -0.0113(3) 0.3469(3) -0.0555(3) 0.0303(7) Uani 1 1 d . . . . .
H7A H 0.1001 0.3419 -0.0584 0.036 Uiso 1 1 calc R U . . .
H7B H -0.0759 0.2444 -0.0905 0.036 Uiso 1 1 calc R U . . .
C8 C 0.9541(3) 0.7936(3) 0.6925(2) 0.0263(6) Uani 1 1 d . . . . .
H8A H 1.0097 0.8294 0.7907 0.032 Uiso 1 1 calc R U . . .
H8B H 0.8455 0.7369 0.6790 0.032 Uiso 1 1 calc R U . . .
C9 C 0.9453(3) 0.9234(3) 0.6622(2) 0.0256(6) Uani 1 1 d . . . . .
H9A H 0.8860 0.9868 0.7238 0.031 Uiso 1 1 calc R U . . .
H9B H 1.0538 0.9837 0.6813 0.031 Uiso 1 1 calc R U . . .
C10 C 0.9455(3) 0.7738(3) 0.4265(3) 0.0283(7) Uani 1 1 d . . . . .
H10A H 1.0539 0.8282 0.4360 0.034 Uiso 1 1 calc R U . . .
H10B H 0.8864 0.7365 0.3290 0.034 Uiso 1 1 calc R U . . .
C11 C 0.9546(3) 0.6458(3) 0.4595(2) 0.0287(7) Uani 1 1 d . . . . .
H11A H 0.8461 0.5875 0.4440 0.034 Uiso 1 1 calc R U . . .
H11B H 1.0110 0.5799 0.3967 0.034 Uiso 1 1 calc R U . . .
N1 N 0.6485(2) 1.0189(2) 0.3554(2) 0.0214(5) Uani 1 1 d . . . . .
N2 N 0.5988(2) 0.9040(2) 0.3864(2) 0.0210(5) Uani 1 1 d D . . . .
H2 H 0.670(3) 0.879(3) 0.438(2) 0.025 Uiso 1 1 d D U . . .
N3 N 0.3880(2) 0.9094(2) 0.25238(19) 0.0192(5) Uani 1 1 d . . . . .
N4 N 0.3494(3) 0.7240(2) 0.3290(2) 0.0226(5) Uani 1 1 d D . . . .
H4 H 0.255(2) 0.676(3) 0.267(2) 0.027 Uiso 1 1 d D U . . .
N5 N 0.4016(3) 0.6477(2) 0.3973(2) 0.0282(6) Uani 1 1 d . . . . .
N6 N 0.6449(2) 1.2456(2) 0.2711(2) 0.0212(5) Uani 1 1 d D . . . .
H6 H 0.738(2) 1.257(3) 0.327(2) 0.025 Uiso 1 1 d D U . . .
N7 N 0.6262(2) 1.3424(2) 0.2170(2) 0.0225(5) Uani 1 1 d . . . . .
N8 N 0.4251(2) 1.3522(2) 0.0486(2) 0.0231(5) Uani 1 1 d . . . . .
N9 N 0.2632(3) 1.0508(2) 0.04126(19) 0.0212(5) Uani 1 1 d . . . . .
O1 O 0.3045(2) 0.5368(2) 0.3813(2) 0.0388(5) Uani 1 1 d . . . . .
O2 O 0.5370(2) 0.6939(2) 0.46994(18) 0.0331(5) Uani 1 1 d . . . . .
O3 O 0.4309(2) 1.4848(2) 0.10829(18) 0.0333(5) Uani 1 1 d . . . . .
O4 O 0.3700(2) 1.27219(19) -0.07617(17) 0.0294(5) Uani 1 1 d . . . . .
O5 O 0.1598(2) 1.1118(2) 0.01704(18) 0.0315(5) Uani 1 1 d . . . . .
O6 O 0.2474(2) 0.91634(19) -0.00402(17) 0.0282(5) Uani 1 1 d . . . . .
O7 O 0.0679(2) 0.58772(18) 0.14285(16) 0.0262(4) Uani 1 1 d . . . . .
O8 O 1.0371(2) 0.69817(18) 0.60221(16) 0.0250(4) Uani 1 1 d . . . . .
O9 O 0.8672(2) 0.87329(19) 0.51871(17) 0.0264(4) Uani 1 1 d . . . . .

loop_
_atom_site_aniso_label
_atom_site_aniso_U_11
_atom_site_aniso_U_22
_atom_site_aniso_U_33
_atom_site_aniso_U_23
_atom_site_aniso_U_13
_atom_site_aniso_U_12
C1 0.0181(15) 0.0192(14) 0.0186(12) 0.0068(11) 0.0023(11) 0.0031(12)
C2 0.0173(15) 0.0206(14) 0.0172(12) 0.0071(11) 0.0037(11) 0.0059(12)
C3 0.0213(15) 0.0203(14) 0.0158(12) 0.0084(11) 0.0052(11) 0.0070(12)
C4 0.0168(14) 0.0197(14) 0.0182(12) 0.0073(11) 0.0040(10) 0.0033(11)
C5 0.0187(14) 0.0176(14) 0.0177(12) 0.0059(10) 0.0044(11) 0.0019(11)
C6 0.0349(17) 0.0281(16) 0.0269(14) 0.0175(12) -0.0054(12) -0.0068(13)
C7 0.0337(18) 0.0232(15) 0.0307(15) 0.0133(12) -0.0046(13) 0.0040(13)
C8 0.0280(16) 0.0281(16) 0.0212(13) 0.0109(12) 0.0002(12) 0.0071(13)
C9 0.0260(16) 0.0254(15) 0.0225(13) 0.0083(12) 0.0027(12) 0.0069(13)
C10 0.0332(17) 0.0316(16) 0.0232(13) 0.0131(12) 0.0057(12) 0.0140(14)
C11 0.0311(17) 0.0262(15) 0.0220(13) 0.0067(11) -0.0015(12) 0.0059(13)
N1 0.0221(13) 0.0198(12) 0.0238(11) 0.0125(9) 0.0015(9) 0.0041(10)
N2 0.0206(13) 0.0221(12) 0.0234(11) 0.0136(10) 0.0015(10) 0.0064(10)
N3 0.0184(12) 0.0197(12) 0.0191(10) 0.0094(9) 0.0020(9) 0.0034(10)
N4 0.0226(13) 0.0214(12) 0.0224(11) 0.0125(10) -0.0027(9) 0.0005(10)
N5 0.0301(15) 0.0289(14) 0.0282(12) 0.0170(11) 0.0049(11) 0.0036(12)
N6 0.0190(13) 0.0217(12) 0.0224(11) 0.0112(10) -0.0001(9) 0.0039(10)
N7 0.0250(13) 0.0191(12) 0.0239(11) 0.0116(10) 0.0020(10) 0.0043(10)
N8 0.0220(13) 0.0264(14) 0.0256(12) 0.0148(10) 0.0083(10) 0.0063(10)
N9 0.0220(13) 0.0236(13) 0.0193(11) 0.0123(10) 0.0033(9) 0.0020(11)
O1 0.0363(13) 0.0354(12) 0.0496(12) 0.0295(10) 0.0044(10) -0.0035(10)
O2 0.0262(12) 0.0394(12) 0.0376(11) 0.0250(10) -0.0018(9) 0.0036(9)
O3 0.0529(14) 0.0217(11) 0.0336(10) 0.0155(9) 0.0157(9) 0.0169(10)
O4 0.0338(12) 0.0311(11) 0.0222(10) 0.0126(8) 0.0024(8) 0.0059(9)
O5 0.0208(11) 0.0357(12) 0.0414(11) 0.0216(10) 0.0009(9) 0.0081(9)
O6 0.0325(12) 0.0199(11) 0.0251(10) 0.0084(8) -0.0023(8) -0.0007(9)
O7 0.0279(11) 0.0225(10) 0.0233(9) 0.0108(8) -0.0030(8) -0.0013(8)
O8 0.0262(11) 0.0221(10) 0.0247(9) 0.0108(8) -0.0028(8) 0.0065(8)
O9 0.0269(11) 0.0291(11) 0.0250(9) 0.0133(8) 0.0008(8) 0.0121(9)

loop_
_atom_type_symbol
_atom_type_description
_atom_type_scat_dispersion_real
_atom_type_scat_dispersion_imag
_atom_type_scat_source
C C 0.0033 0.0016 'International Tables Vol C Tables 4.2.6.8 and 6.1.1.4'
H H 0.0000 0.0000 'International Tables Vol C Tables 4.2.6.8 and 6.1.1.4'
N N 0.0061 0.0033 'International Tables Vol C Tables 4.2.6.8 and 6.1.1.4'
O O 0.0106 0.0060 'International Tables Vol C Tables 4.2.6.8 and 6.1.1.4'

loop_
_geom_angle_atom_site_label_1
_geom_angle_atom_site_label_2
_geom_angle_atom_site_label_3
_geom_angle
_geom_angle_site_symmetry_1
_geom_angle_site_symmetry_3
_geom_angle_publ_flag
N2 C1 N4 127.7(2) . . ?
N3 C1 N2 111.7(2) . . ?
N3 C1 N4 120.6(2) . . ?
N1 C2 C5 119.2(2) . . ?
N1 C2 N3 115.9(2) . . ?
N3 C2 C5 124.9(2) . . ?
C4 C3 N8 127.2(2) . . ?
N7 C3 C4 112.9(2) . . ?
N7 C3 N8 119.8(2) . . ?
C3 C4 N9 126.4(2) . . ?
C5 C4 C3 104.8(2) . . ?
C5 C4 N9 128.8(2) . . ?
C4 C5 C2 134.0(2) . . ?
N6 C5 C2 120.8(2) . . ?
N6 C5 C4 105.0(2) . . ?
H6A C6 H6B 108.1 . . ?
C7 C6 H6A 109.5 . . ?
C7 C6 H6B 109.5 . . ?
O7 C6 H6A 109.5 . . ?
O7 C6 H6B 109.5 . . ?
O7 C6 C7 110.7(2) . . ?
C6 C7 H7A 109.6 . . ?
C6 C7 H7B 109.6 . . ?
H7A C7 H7B 108.1 . . ?
O7 C7 C6 110.3(2) 2_565 . ?
O7 C7 H7A 109.6 2_565 . ?
O7 C7 H7B 109.6 2_565 . ?
H8A C8 H8B 108.1 . . ?
C9 C8 H8A 109.5 . . ?
C9 C8 H8B 109.5 . . ?
O8 C8 H8A 109.5 . . ?
O8 C8 H8B 109.5 . . ?
O8 C8 C9 110.6(2) . . ?
C8 C9 H9A 109.6 . . ?
C8 C9 H9B 109.6 . . ?
H9A C9 H9B 108.1 . . ?
O9 C9 C8 110.3(2) . . ?
O9 C9 H9A 109.6 . . ?
O9 C9 H9B 109.6 . . ?
H10A C10 H10B 108.1 . . ?
C11 C10 H10A 109.5 . . ?
C11 C10 H10B 109.5 . . ?
O9 C10 H10A 109.5 . . ?
O9 C10 H10B 109.5 . . ?
O9 C10 C11 110.7(2) . . ?
C10 C11 H11A 109.6 . . ?
C10 C11 H11B 109.6 . . ?
H11A C11 H11B 108.1 . . ?
O8 C11 C10 110.3(2) . . ?
O8 C11 H11A 109.6 . . ?
O8 C11 H11B 109.6 . . ?
C2 N1 N2 102.13(19) . . ?
C1 N2 N1 108.9(2) . . ?
C1 N2 H2 131.4(16) . . ?
N1 N2 H2 119.6(16) . . ?
C1 N3 C2 101.41(19) . . ?
C1 N4 H4 120.3(16) . . ?
N5 N4 C1 123.5(2) . . ?
N5 N4 H4 114.0(16) . . ?
O1 N5 N4 115.4(2) . . ?
O2 N5 N4 118.8(2) . . ?
O2 N5 O1 125.7(2) . . ?
C5 N6 H6 124.9(16) . . ?
C5 N6 N7 113.9(2) . . ?
N7 N6 H6 120.8(16) . . ?
C3 N7 N6 103.41(19) . . ?
O3 N8 C3 117.9(2) . . ?
O3 N8 O4 125.4(2) . . ?
O4 N8 C3 116.8(2) . . ?
O5 N9 C4 116.9(2) . . ?
O6 N9 C4 118.1(2) . . ?
O6 N9 O5 125.0(2) . . ?
C7 O7 C6 110.48(18) 2_565 . ?
C8 O8 C11 109.13(19) . . ?
C10 O9 C9 110.95(19) . . ?

loop_
_geom_bond_atom_site_label_1
_geom_bond_atom_site_label_2
_geom_bond_distance
_geom_bond_site_symmetry_2
_geom_bond_publ_flag
C1 N2 1.338(3) . ?
C1 N3 1.325(3) . ?
C1 N4 1.377(3) . ?
C2 C5 1.458(3) . ?
C2 N1 1.321(3) . ?
C2 N3 1.359(3) . ?
C3 C4 1.399(3) . ?
C3 N7 1.312(3) . ?
C3 N8 1.453(3) . ?
C4 C5 1.384(3) . ?
C4 N9 1.438(3) . ?
C5 N6 1.351(3) . ?
C6 H6A 0.9900 . ?
C6 H6B 0.9900 . ?
C6 C7 1.493(4) . ?
C6 O7 1.438(3) . ?
C7 H7A 0.9900 . ?
C7 H7B 0.9900 . ?
C7 O7 1.437(3) 2_565 ?
C8 H8A 0.9900 . ?
C8 H8B 0.9900 . ?
C8 C9 1.493(3) . ?
C8 O8 1.439(3) . ?
C9 H9A 0.9900 . ?
C9 H9B 0.9900 . ?
C9 O9 1.442(3) . ?
C10 H10A 0.9900 . ?
C10 H10B 0.9900 . ?
C10 C11 1.493(3) . ?
C10 O9 1.439(3) . ?
C11 H11A 0.9900 . ?
C11 H11B 0.9900 . ?
C11 O8 1.442(3) . ?
N1 N2 1.367(3) . ?
N2 H2 0.909(18) . ?
N4 H4 0.901(18) . ?
N4 N5 1.356(3) . ?
N5 O1 1.233(3) . ?
N5 O2 1.227(3) . ?
N6 H6 0.899(18) . ?
N6 N7 1.353(3) . ?
N8 O3 1.221(3) . ?
N8 O4 1.228(2) . ?
N9 O5 1.231(3) . ?
N9 O6 1.224(3) . ?
O7 C7 1.437(3) 2_565 ?
